data_4132900
loop_
_publ_author_name
'Yang, Huajun'
'Zhang, Jiaxu'
'Luo, Min'
'Wang, Wei'
'Lin, Haiping'
'Li, Youyong'
'Li, Dongsheng'
'Feng, Pingyun'
'Wu, Tao'

_publ_section_title
;
 The Largest Supertetrahedral Oxychalcogenide Nanocluster and Its Unique
 Assembly.
;
_journal_issue 36
_journal_name_full 'Journal of the American Chemical Society'
_journal_page_first 11189
_journal_page_last 11192
_journal_paper_doi 10.1021/jacs.8b07349
_journal_volume 140
_journal_year 2018
_chemical_formula_moiety 'C6 In35 N4 O8 S48'
_chemical_formula_sum 'C6 In35 N4 O8 S48'
_chemical_formula_weight 5813.68
_space_group_crystal_system trigonal
_space_group_IT_number 151
_space_group_name_Hall 'P 31 2 (0 0 4)'
_space_group_name_H-M_alt 'P 31 1 2'
_audit_creation_method SHELXL-2014/7
_cell_angle_alpha 90
_cell_angle_beta 90
_cell_angle_gamma 120
_cell_formula_units_Z 3
_cell_length_a 21.5809(19)
_cell_length_b 21.5809(19)
_cell_length_c 41.108(4)
_cell_measurement_reflns_used 3686
_cell_measurement_temperature 296(2)
_cell_measurement_theta_max 17.1916
_cell_measurement_theta_min 2.1794
_cell_volume 16580(3)
_computing_cell_refinement 'Bruker SAINT'
_computing_data_collection 'Bruker APEX2'
_computing_data_reduction 'Bruker SAINT'
_computing_molecular_graphics 'Bruker SHELXTL'
_computing_publication_material 'Bruker SHELXTL'
_computing_structure_refinement 'SHELXL-2014/7 (Sheldrick, 2014)'
_computing_structure_solution 'SHELXS-2014 (Sheldrick 2014)'
_diffrn_ambient_temperature 296(2)
_diffrn_measured_fraction_theta_full 0.997
_diffrn_measured_fraction_theta_max 0.998
_diffrn_measurement_device_type 'Bruker APEX-II CCD'
_diffrn_measurement_method '\f and \w scans'
_diffrn_radiation_type MoK\a
_diffrn_radiation_wavelength 0.71073
_diffrn_reflns_av_R_equivalents 0.1326
_diffrn_reflns_av_unetI/netI 0.0772
_diffrn_reflns_Laue_measured_fraction_full 0.997
_diffrn_reflns_Laue_measured_fraction_max 0.998
_diffrn_reflns_limit_h_max 17
_diffrn_reflns_limit_h_min -17
_diffrn_reflns_limit_k_max 17
_diffrn_reflns_limit_k_min -17
_diffrn_reflns_limit_l_max 34
_diffrn_reflns_limit_l_min -34
_diffrn_reflns_number 43052
_diffrn_reflns_point_group_measured_fraction_full 0.997
_diffrn_reflns_point_group_measured_fraction_max 0.998
_diffrn_reflns_theta_full 17.223
_diffrn_reflns_theta_max 17.223
_diffrn_reflns_theta_min 2.132
_exptl_absorpt_coefficient_mu 4.035
_exptl_absorpt_correction_T_max 0.785
_exptl_absorpt_correction_T_min 0.748
_exptl_absorpt_correction_type multi-scan
_exptl_crystal_colour colorless
_exptl_crystal_density_diffrn 1.747
_exptl_crystal_description block
_exptl_crystal_F_000 7833.0
_exptl_crystal_size_max 0.3
_exptl_crystal_size_mid 0.06
_exptl_crystal_size_min 0.06
_refine_diff_density_max 0.336
_refine_diff_density_min -0.265
_refine_diff_density_rms 0.059
_refine_ls_abs_structure_details
;
 Flack x determined using 2054 quotients [(I+)-(I-)]/[(I+)+(I-)]
 (Parsons, Flack and Wagner, Acta Cryst. B69 (2013) 249-259).
;
_refine_ls_abs_structure_Flack -0.05(4)
_refine_ls_extinction_method none
_refine_ls_goodness_of_fit_ref 0.701
_refine_ls_hydrogen_treatment undef
_refine_ls_matrix_type full
_refine_ls_number_parameters 457
_refine_ls_number_reflns 6707
_refine_ls_number_restraints 561
_refine_ls_restrained_S_all 0.673
_refine_ls_R_factor_all 0.0557
_refine_ls_R_factor_gt 0.0314
_refine_ls_shift/su_max 0.001
_refine_ls_shift/su_mean 0.000
_refine_ls_structure_factor_coef Fsqd
_refine_ls_weighting_details 'w=1/[\s^2^(Fo^2^)+(0.1000P)^2^] where P=(Fo^2^+2Fc^2^)/3'
_refine_ls_weighting_scheme calc
_refine_ls_wR_factor_gt 0.0824
_refine_ls_wR_factor_ref 0.1037
_reflns_Friedel_coverage 0.873
_reflns_Friedel_fraction_full 0.997
_reflns_Friedel_fraction_max 0.998
_reflns_number_gt 5180
_reflns_number_total 6707
_reflns_threshold_expression 'I > 2\s(I)'
_cod_data_source_file ja8b07349_si_003.cif
_cod_data_source_block IOS-2M
_cod_original_cell_volume 16580(4)
_cod_original_sg_symbol_Hall 'P 31 2c (0 0 1)'
_cod_database_code 4132900
_shelx_shelxl_version_number 2014/7
_shelx_space_group_comment
;
The symmetry employed for this shelxl refinement is uniquely defined
by the following loop, which should always be used as a source of
symmetry information in preference to the above space-group names.
They are only intended as comments.
;

loop_
_space_group_symop_operation_xyz
'x, y, z'
'-y, x-y, z+1/3'
'-x+y, -x, z+2/3'
'-y, -x, -z+2/3'
'-x+y, y, -z+1/3'
'x, x-y, -z'

loop_
_atom_site_label
_atom_site_type_symbol
_atom_site_fract_x
_atom_site_fract_y
_atom_site_fract_z
_atom_site_U_iso_or_equiv
_atom_site_adp_type
_atom_site_occupancy
_atom_site_site_symmetry_order
_atom_site_calc_flag
_atom_site_refinement_flags_posn
_atom_site_refinement_flags_adp
_atom_site_refinement_flags_occupancy
In01 In 0.98790(14) 0.88784(14) 0.60938(6) 0.0281(8) Uani 1 1 d . U .
O1 O 0.8780(10) 0.8159(11) 0.6283(4) 0.023(5) Uani 1 1 d . U .
In02 In 0.91705(14) 0.61524(14) 0.68944(6) 0.0306(8) Uani 1 1 d . U .
In03 In 1.02926(14) 0.75001(14) 0.63334(5) 0.0296(8) Uani 1 1 d . U .
In04 In 1.05219(13) 0.88801(14) 0.69091(6) 0.0296(8) Uani 1 1 d . U .
In05 In 0.81313(14) 0.75374(15) 0.58629(5) 0.0298(8) Uani 1 1 d . U .
In06 In 0.85483(14) 0.61614(14) 0.60990(5) 0.0287(8) Uani 1 1 d . U .
In07 In 0.87586(10) 0.7517(2) 0.6667 0.0274(10) Uani 1 2 d S TU P
In08 In 0.66100(15) 0.45481(15) 0.58094(6) 0.0413(9) Uani 1 1 d . U .
In09 In 0.78789(14) 0.60958(15) 0.51646(6) 0.0381(9) Uani 1 1 d . U .
In0A In 0.62825(14) 0.75136(16) 0.61289(6) 0.0400(8) Uani 1 1 d . U .
In0B In 0.23423(14) 0.33693(15) 0.34234(6) 0.0393(8) Uani 1 1 d . U .
In0C In 0.18887(15) 0.13822(15) 0.36878(6) 0.0400(9) Uani 1 1 d . U .
In0D In 0.16299(15) 0.26529(15) 0.43331(6) 0.0405(9) Uani 1 1 d . U .
In0E In 0.03108(10) -0.03108(10) 0.3333 0.0401(12) Uani 1 2 d S TU P
In0F In 0.72118(10) 0.4424(2) 0.6667 0.0411(12) Uani 1 2 d S TU P
In0G In 0.61287(15) 0.60582(15) 0.55427(6) 0.0412(8) Uani 1 1 d . U .
In0H In 0.97962(15) 0.75202(15) 0.53734(6) 0.0395(8) Uani 1 1 d . U .
In0I In 0.34161(15) 0.30183(16) 0.40368(6) 0.0446(9) Uani 1 1 d . U .
In0J In 0.60367(16) 0.46741(16) 0.49665(6) 0.0493(10) Uani 1 1 d . U .
S00K S 0.1570(5) 0.3391(5) 0.3876(2) 0.036(3) Uani 1 1 d . U .
S00L S 0.8472(5) 0.5215(5) 0.6478(2) 0.038(3) Uani 1 1 d . U .
S00M S 0.7892(5) 0.5347(5) 0.5625(2) 0.035(3) Uani 1 1 d . U .
S00N S 0.9292(5) 0.8274(5) 0.5571(2) 0.035(3) Uani 1 1 d . U .
S00O S 0.7551(5) 0.8279(5) 0.5944(2) 0.036(3) Uani 1 1 d . U .
S00P S 0.6291(5) 0.6753(5) 0.6586(2) 0.036(3) Uani 1 1 d . U .
S00Q S 1.0268(5) 0.9823(5) 0.7119(2) 0.034(3) Uani 1 1 d . U .
S00R S 1.1829(5) 0.9723(5) 0.6774(2) 0.036(3) Uani 1 1 d . U .
S00S S 0.9758(5) 0.6752(5) 0.5833(2) 0.035(3) Uani 1 1 d . U .
S00T S 0.9185(5) 0.5319(5) 0.7321(2) 0.042(3) Uani 1 1 d . U .
S00U S 0.7399(5) 0.6871(5) 0.5370(2) 0.036(3) Uani 1 1 d . U .
S00V S 0.1104(5) 0.1385(5) 0.4136(2) 0.035(3) Uani 1 1 d . U .
S00W S 0.1508(5) 0.0170(6) 0.3519(2) 0.047(3) Uani 1 1 d . U .
S00X S 0.5827(5) 0.8268(5) 0.6322(2) 0.043(3) Uani 1 1 d . U .
S00Y S 0.9065(5) 0.6771(6) 0.4942(2) 0.051(3) Uani 1 1 d . U .
S00Z S 0.3561(5) 0.3859(6) 0.3606(2) 0.059(3) Uani 1 1 d . U .
S010 S 0.6494(6) 0.3709(6) 0.6218(2) 0.057(3) Uani 1 1 d . U .
S011 S 0.7170(6) 0.5392(6) 0.4706(2) 0.054(3) Uani 1 1 d . U .
S012 S 0.5585(5) 0.6753(6) 0.5690(2) 0.045(3) Uani 1 1 d . U .
S013 S 1.1002(6) 0.8283(6) 0.5192(2) 0.050(3) Uani 1 1 d . U .
S014 S 0.3101(5) 0.1844(6) 0.3868(2) 0.057(3) Uani 1 1 d . U .
S015 S 0.2841(6) 0.3138(6) 0.4524(2) 0.060(4) Uani 1 1 d . U .
S016 S 0.5955(6) 0.3803(6) 0.5354(2) 0.064(4) Uani 1 1 d . U .
S017 S 0.5374(6) 0.5268(7) 0.5119(3) 0.072(4) Uani 1 1 d . U .
O019 O 0.9208(11) 0.6868(11) 0.6515(4) 0.029(5) Uani 1 1 d . U .
O01A O 1.0187(11) 0.8391(11) 0.6438(4) 0.026(5) Uani 1 1 d . U .
O01B O 0.7917(11) 0.6663(11) 0.6155(4) 0.030(5) Uani 1 1 d . U .
N01C N 0.5395(15) 0.3987(15) 0.4565(6) 0.038(7) Uani 1 1 d . U .
N01D N 0.4484(15) 0.3407(15) 0.4223(6) 0.036(7) Uani 1 1 d . U .
C01E C 0.552(2) 0.356(2) 0.4380(9) 0.047(11) Uani 1 1 d . U .
C01F C 0.498(2) 0.3184(19) 0.4168(8) 0.043(10) Uani 1 1 d . U .
C01H C 0.4708(19) 0.385(2) 0.4473(8) 0.043(10) Uani 1 1 d . U .

loop_
_atom_site_aniso_label
_atom_site_aniso_U_11
_atom_site_aniso_U_22
_atom_site_aniso_U_33
_atom_site_aniso_U_23
_atom_site_aniso_U_13
_atom_site_aniso_U_12
In01 0.0273(19) 0.0315(19) 0.0235(16) 0.0016(14) 0.0048(14) 0.0131(16)
O1 0.023(10) 0.029(10) 0.018(8) -0.001(7) 0.002(7) 0.014(8)
In02 0.034(2) 0.033(2) 0.0269(17) -0.0018(15) -0.0024(14) 0.0178(16)
In03 0.0316(19) 0.0356(19) 0.0240(16) -0.0028(14) 0.0008(14) 0.0187(17)
In04 0.0281(19) 0.034(2) 0.0250(16) -0.0042(14) 0.0014(14) 0.0142(16)
In05 0.0339(19) 0.0363(19) 0.0216(16) -0.0016(15) -0.0025(14) 0.0193(16)
In06 0.0308(19) 0.0329(19) 0.0253(16) -0.0025(14) -0.0018(14) 0.0181(16)
In07 0.0296(19) 0.030(3) 0.023(2) 0.000 0.0004(16) 0.0148(13)
In08 0.041(2) 0.039(2) 0.0395(18) -0.0094(15) -0.0133(16) 0.0166(18)
In09 0.039(2) 0.048(2) 0.0282(17) -0.0104(15) -0.0090(14) 0.0225(18)
In0A 0.043(2) 0.049(2) 0.0359(18) -0.0052(16) -0.0075(15) 0.0292(18)
In0B 0.032(2) 0.044(2) 0.0358(18) -0.0018(15) -0.0020(15) 0.0140(17)
In0C 0.032(2) 0.047(2) 0.0396(19) -0.0087(16) -0.0107(15) 0.0194(17)
In0D 0.037(2) 0.046(2) 0.0345(18) -0.0093(15) -0.0078(15) 0.0177(17)
In0E 0.042(2) 0.042(2) 0.041(3) -0.0087(19) -0.0087(19) 0.026(3)
In0F 0.049(2) 0.026(3) 0.041(3) 0.000 -0.006(2) 0.0131(14)
In0G 0.041(2) 0.050(2) 0.0357(17) -0.0110(15) -0.0114(15) 0.0251(18)
In0H 0.040(2) 0.048(2) 0.0273(16) -0.0026(16) 0.0027(14) 0.0201(18)
In0I 0.031(2) 0.056(2) 0.0411(19) -0.0102(16) -0.0139(15) 0.0175(18)
In0J 0.049(2) 0.059(2) 0.0422(19) -0.0181(17) -0.0240(17) 0.029(2)
S00K 0.020(6) 0.040(7) 0.034(6) -0.005(5) -0.006(5) 0.005(6)
S00L 0.056(7) 0.024(6) 0.033(6) 0.000(5) -0.005(5) 0.018(5)
S00M 0.041(7) 0.039(6) 0.030(5) -0.009(5) -0.012(5) 0.024(5)
S00N 0.034(6) 0.042(7) 0.026(5) 0.002(5) 0.007(5) 0.017(6)
S00O 0.039(6) 0.045(7) 0.030(6) 0.000(5) -0.004(5) 0.027(6)
S00P 0.039(7) 0.041(7) 0.036(6) -0.004(5) -0.008(5) 0.027(6)
S00Q 0.039(7) 0.030(7) 0.034(6) -0.003(5) 0.007(5) 0.018(6)
S00R 0.033(7) 0.040(7) 0.030(6) 0.000(5) 0.000(5) 0.016(6)
S00S 0.033(6) 0.044(7) 0.027(5) -0.005(5) 0.000(5) 0.017(6)
S00T 0.053(8) 0.047(8) 0.037(6) 0.003(5) 0.000(6) 0.034(7)
S00U 0.043(6) 0.052(7) 0.021(5) -0.015(5) -0.018(5) 0.030(6)
S00V 0.031(7) 0.041(7) 0.034(6) -0.008(5) -0.008(5) 0.018(6)
S00W 0.043(7) 0.054(8) 0.053(7) -0.008(6) -0.010(6) 0.030(6)
S00X 0.044(7) 0.055(8) 0.047(7) -0.008(6) -0.009(5) 0.036(6)
S00Y 0.040(7) 0.068(8) 0.035(6) -0.017(6) -0.009(5) 0.019(6)
S00Z 0.031(7) 0.072(8) 0.059(7) 0.005(6) -0.014(6) 0.015(6)
S010 0.059(8) 0.034(7) 0.058(7) -0.004(5) -0.015(6) 0.008(6)
S011 0.046(7) 0.068(8) 0.046(6) -0.022(6) -0.018(5) 0.027(6)
S012 0.043(7) 0.059(8) 0.044(7) -0.013(6) -0.019(5) 0.034(6)
S013 0.047(7) 0.070(9) 0.028(6) 0.001(6) 0.014(6) 0.025(6)
S014 0.034(7) 0.064(8) 0.070(8) -0.020(6) -0.017(6) 0.022(6)
S015 0.043(7) 0.094(10) 0.044(7) -0.021(6) -0.017(5) 0.034(7)
S016 0.072(9) 0.051(8) 0.056(7) -0.018(6) -0.028(6) 0.019(7)
S017 0.068(9) 0.087(9) 0.077(8) -0.035(7) -0.042(7) 0.050(8)
O019 0.032(10) 0.034(9) 0.021(9) -0.002(7) 0.001(7) 0.017(8)
O01A 0.026(11) 0.029(10) 0.023(9) -0.008(7) 0.000(8) 0.014(9)
O01B 0.036(12) 0.031(10) 0.023(10) -0.010(8) -0.009(8) 0.018(9)
N01C 0.034(13) 0.044(15) 0.036(12) -0.013(11) -0.017(10) 0.020(11)
N01D 0.030(11) 0.047(16) 0.024(13) -0.006(11) -0.007(9) 0.013(10)
C01E 0.037(15) 0.05(2) 0.049(19) -0.025(16) -0.021(13) 0.021(16)
C01F 0.030(15) 0.05(2) 0.042(17) -0.017(16) -0.015(13) 0.013(15)
C01H 0.037(14) 0.06(2) 0.034(16) -0.019(16) -0.020(12) 0.025(14)

loop_
_atom_type_symbol
_atom_type_description
_atom_type_scat_dispersion_real
_atom_type_scat_dispersion_imag
_atom_type_scat_source
C C 0.0033 0.0016 'International Tables Vol C Tables 4.2.6.8 and 6.1.1.4'
In In -0.7276 1.3100 'International Tables Vol C Tables 4.2.6.8 and 6.1.1.4'
N N 0.0061 0.0033 'International Tables Vol C Tables 4.2.6.8 and 6.1.1.4'
O O 0.0106 0.0060 'International Tables Vol C Tables 4.2.6.8 and 6.1.1.4'
S S 0.1246 0.1234 'International Tables Vol C Tables 4.2.6.8 and 6.1.1.4'

loop_
_geom_angle_atom_site_label_1
_geom_angle_atom_site_label_2
_geom_angle_atom_site_label_3
_geom_angle
_geom_angle_site_symmetry_1
_geom_angle_site_symmetry_3
O01A In01 O1 84.7(8) . .
O01A In01 S00Q 124.7(6) . 5_656
O1 In01 S00Q 82.2(6) . 5_656
O01A In01 S00N 122.1(6) . .
O1 In01 S00N 81.4(5) . .
S00Q In01 S00N 108.5(3) 5_656 .
O01A In01 S00V 97.7(6) . 6_666
O1 In01 S00V 177.6(6) . 6_666
S00Q In01 S00V 96.2(3) 5_656 6_666
S00N In01 S00V 97.4(3) . 6_666
In07 O1 In05 113.1(9) . .
In07 O1 In01 112.9(9) . .
In05 O1 In01 106.4(8) . .
In07 O1 In04 112.5(8) . 5_656
In05 O1 In04 105.8(8) . 5_656
In01 O1 In04 105.5(8) . 5_656
O01B In02 O019 84.1(7) 5_656 .
O01B In02 S00P 122.0(6) 5_656 5_656
O019 In02 S00P 79.7(6) . 5_656
O01B In02 S00L 124.1(6) 5_656 .
O019 In02 S00L 82.9(6) . .
S00P In02 S00L 108.6(3) 5_656 .
O01B In02 S00T 98.7(6) 5_656 .
O019 In02 S00T 176.8(6) . .
S00P In02 S00T 97.5(3) 5_656 .
S00L In02 S00T 96.7(3) . .
O01A In03 O019 85.9(8) . .
O01A In03 S00P 124.9(6) . 5_656
O019 In03 S00P 79.6(6) . 5_656
O01A In03 S00S 122.3(6) . .
O019 In03 S00S 82.7(5) . .
S00P In03 S00S 108.1(3) 5_656 .
O01A In03 S00K 97.2(6) . 6_666
O019 In03 S00K 176.8(6) . 6_666
S00P In03 S00K 97.8(3) 5_656 6_666
S00S In03 S00K 96.3(3) . 6_666
O01A In04 O1 84.8(7) . 5_656
O01A In04 S00Q 123.5(6) . .
O1 In04 S00Q 82.1(6) 5_656 .
O01A In04 S00O 123.7(6) . 5_656
O1 In04 S00O 81.6(5) 5_656 5_656
S00Q In04 S00O 108.3(3) . 5_656
O01A In04 S00R 97.7(6) . .
O1 In04 S00R 177.4(5) 5_656 .
S00Q In04 S00R 96.3(3) . .
S00O In04 S00R 97.0(3) 5_656 .
O01B In05 O1 83.4(7) . .
O01B In05 S00N 123.4(6) . .
O1 In05 S00N 81.9(6) . .
O01B In05 S00O 123.2(6) . .
O1 In05 S00O 82.8(6) . .
S00N In05 S00O 108.6(3) . .
O01B In05 S00U 98.9(6) . .
O1 In05 S00U 177.7(6) . .
S00N In05 S00U 96.9(3) . .
S00O In05 S00U 95.8(3) . .
O01B In06 O019 85.5(7) . .
O01B In06 S00S 123.7(6) . .
O019 In06 S00S 81.0(5) . .
O01B In06 S00L 123.2(6) . .
O019 In06 S00L 81.0(6) . .
S00S In06 S00L 108.2(3) . .
O01B In06 S00M 99.1(6) . .
O019 In06 S00M 175.3(5) . .
S00S In06 S00M 95.5(3) . .
S00L In06 S00M 97.3(3) . .
O1 In07 O1 109.8(11) . 5_656
O1 In07 O019 107.6(7) . 5_656
O1 In07 O019 110.1(7) 5_656 5_656
O1 In07 O019 110.1(7) . .
O1 In07 O019 107.6(7) 5_656 .
O019 In07 O019 111.6(11) 5_656 .
S010 In08 S016 103.6(4) . .
S010 In08 S00T 110.4(4) . 5_656
S016 In08 S00T 113.9(4) . 5_656
S010 In08 S00M 113.0(4) . .
S016 In08 S00M 107.3(4) . .
S00T In08 S00M 108.6(3) 5_656 .
S00Y In09 S011 103.3(3) . .
S00Y In09 S00M 109.1(3) . .
S011 In09 S00M 113.1(4) . .
S00Y In09 S00U 113.1(4) . .
S011 In09 S00U 109.7(3) . .
S00M In09 S00U 108.5(3) . .
S012 In0A S00X 112.4(3) . .
S012 In0A S00P 108.9(4) . .
S00X In0A S00P 109.5(3) . .
S012 In0A S00O 109.2(3) . .
S00X In0A S00O 109.5(3) . .
S00P In0A S00O 107.3(3) . .
S00Z In0B S00X 103.3(4) . 3_564
S00Z In0B S00K 110.4(3) . .
S00X In0B S00K 110.7(3) 3_564 .
S00Z In0B S00R 111.7(4) . 6_456
S00X In0B S00R 111.9(3) 3_564 6_456
S00K In0B S00R 108.8(3) . 6_456
S014 In0C S00W 104.3(4) . .
S014 In0C S00R 111.1(4) . 6_456
S00W In0C S00R 111.3(3) . 6_456
S014 In0C S00V 111.7(3) . .
S00W In0C S00V 110.4(3) . .
S00R In0C S00V 108.0(3) 6_456 .
S015 In0D S013 103.3(3) . 6_456
S015 In0D S00K 110.9(4) . .
S013 In0D S00K 111.0(3) 6_456 .
S015 In0D S00V 112.3(4) . .
S013 In0D S00V 111.3(3) 6_456 .
S00K In0D S00V 108.1(3) . .
S00W In0E S00W 111.4(5) . 4
S00W In0E S00Q 109.3(3) . 3_564
S00W In0E S00Q 109.9(3) 4 3_564
S00W In0E S00Q 109.9(3) . 6_456
S00W In0E S00Q 109.3(3) 4 6_456
S00Q In0E S00Q 106.8(4) 3_564 6_456
S010 In0F S010 112.6(5) 5_656 .
S010 In0F S00L 108.9(3) 5_656 .
S010 In0F S00L 109.3(3) . .
S010 In0F S00L 109.3(3) 5_656 5_656
S010 In0F S00L 108.9(3) . 5_656
S00L In0F S00L 107.6(5) . 5_656
S012 In0G S017 104.8(4) . .
S012 In0G S00T 111.3(3) . 5_656
S017 In0G S00T 108.8(4) . 5_656
S012 In0G S00U 109.9(4) . .
S017 In0G S00U 113.9(4) . .
S00T In0G S00U 108.2(3) 5_656 .
S00Y In0H S013 110.9(3) . .
S00Y In0H S00S 108.8(4) . .
S013 In0H S00S 110.9(3) . .
S00Y In0H S00N 109.1(4) . .
S013 In0H S00N 109.3(4) . .
S00S In0H S00N 107.8(3) . .
N01D In0I S014 101.4(8) . .
N01D In0I S015 99.7(8) . .
S014 In0I S015 117.6(4) . .
N01D In0I S00Z 104.7(8) . .
S014 In0I S00Z 116.3(4) . .
S015 In0I S00Z 113.6(4) . .
N01C In0J S016 101.3(8) . .
N01C In0J S011 101.4(8) . .
S016 In0J S011 117.0(4) . .
N01C In0J S017 102.2(8) . .
S016 In0J S017 114.1(4) . .
S011 In0J S017 117.0(4) . .
In0D S00K In0B 107.3(4) . .
In0D S00K In03 108.6(4) . 6_456
In0B S00K In03 107.5(3) . 6_456
In02 S00L In0F 110.4(4) . .
In02 S00L In06 89.9(3) . .
In0F S00L In06 110.7(4) . .
In09 S00M In06 108.5(4) . .
In09 S00M In08 107.8(4) . .
In06 S00M In08 106.5(3) . .
In05 S00N In0H 111.4(4) . .
In05 S00N In01 90.3(3) . .
In0H S00N In01 110.2(4) . .
In05 S00O In0A 110.5(4) . .
In05 S00O In04 89.7(3) . 5_656
In0A S00O In04 110.3(3) . 5_656
In03 S00P In0A 110.6(4) 5_656 .
In03 S00P In02 90.9(3) 5_656 5_656
In0A S00P In02 111.2(4) . 5_656
In0E S00Q In01 110.8(4) 2_665 5_656
In0E S00Q In04 110.8(3) 2_665 .
In01 S00Q In04 90.1(3) 5_656 .
In0C S00R In0B 107.5(3) 6_666 6_666
In0C S00R In04 108.3(4) 6_666 .
In0B S00R In04 107.4(4) 6_666 .
In0H S00S In06 110.4(4) . .
In0H S00S In03 110.0(4) . .
In06 S00S In03 89.8(3) . .
In08 S00T In0G 107.6(4) 5_656 5_656
In08 S00T In02 108.3(4) 5_656 .
In0G S00T In02 108.3(4) 5_656 .
In0G S00U In09 107.5(4) . .
In0G S00U In05 108.9(3) . .
In09 S00U In05 107.4(3) . .
In0C S00V In0D 107.6(4) . .
In0C S00V In01 108.8(3) . 6_456
In0D S00V In01 107.9(4) . 6_456
In0E S00W In0C 105.7(4) . .
In0A S00X In0B 105.1(4) . 2_665
In0H S00Y In09 105.7(4) . .
In0B S00Z In0I 101.2(4) . .
In08 S010 In0F 105.3(4) . .
In0J S011 In09 100.2(4) . .
In0G S012 In0A 106.4(4) . .
In0H S013 In0D 104.7(3) . 6_666
In0I S014 In0C 101.7(4) . .
In0D S015 In0I 100.7(4) . .
In0J S016 In08 101.8(4) . .
In0G S017 In0J 101.0(4) . .
In07 O019 In03 112.7(9) . .
In07 O019 In02 112.6(8) . .
In03 O019 In02 109.8(8) . .
In07 O019 In06 108.8(8) . .
In03 O019 In06 106.4(7) . .
In02 O019 In06 106.1(9) . .
In01 O01A In03 122.6(9) . .
In01 O01A In04 118.9(9) . .
In03 O01A In04 118.2(9) . .
In05 O01B In02 121.0(10) . 5_656
In05 O01B In06 119.2(9) . .
In02 O01B In06 118.8(10) 5_656 .
C01E N01C C01H 105(3) . .
C01E N01C In0J 129(2) . .
C01H N01C In0J 126(2) . .
C01H N01D C01F 108(3) . .
C01H N01D In0I 119(2) . .
C01F N01D In0I 132(2) . .
C01F C01E N01C 112(3) . .
C01E C01F N01D 105(3) . .
N01D C01H N01C 109(3) . .

loop_
_geom_bond_atom_site_label_1
_geom_bond_atom_site_label_2
_geom_bond_distance
_geom_bond_site_symmetry_2
In01 O01A 2.06(2) .
In01 O1 2.23(2) .
In01 S00Q 2.513(10) 5_656
In01 S00N 2.504(9) .
In01 S00V 2.524(10) 6_666
O1 In07 2.086(19) .
O1 In05 2.204(19) .
O1 In04 2.24(2) 5_656
In02 O01B 2.10(2) 5_656
In02 O019 2.169(19) .
In02 S00P 2.490(10) 5_656
In02 S00L 2.500(9) .
In02 S00T 2.523(10) .
In03 O01A 2.091(19) .
In03 O019 2.17(2) .
In03 S00P 2.493(9) 5_656
In03 S00S 2.513(9) .
In03 S00K 2.539(9) 6_666
In04 O01A 2.149(18) .
In04 O1 2.24(2) 5_656
In04 S00Q 2.509(9) .
In04 S00O 2.521(9) 5_656
In04 S00R 2.539(10) .
In05 O01B 2.08(2) .
In05 S00N 2.501(10) .
In05 S00O 2.499(10) .
In05 S00U 2.531(9) .
In06 O01B 2.14(2) .
In06 O019 2.26(2) .
In06 S00S 2.511(10) .
In06 S00L 2.508(9) .
In06 S00M 2.530(9) .
In07 O1 2.086(19) 5_656
In07 O019 2.16(2) 5_656
In07 O019 2.16(2) .
In08 S010 2.390(11) .
In08 S016 2.410(10) .
In08 S00T 2.495(10) 5_656
In08 S00M 2.535(10) .
In09 S00Y 2.405(11) .
In09 S011 2.425(10) .
In09 S00M 2.497(9) .
In09 S00U 2.513(10) .
In0A S012 2.396(9) .
In0A S00X 2.419(10) .
In0A S00P 2.503(9) .
In0A S00O 2.506(10) .
In0B S00Z 2.412(10) .
In0B S00X 2.423(9) 3_564
In0B S00K 2.514(9) .
In0B S00R 2.509(10) 6_456
In0C S014 2.405(10) .
In0C S00W 2.419(10) .
In0C S00R 2.501(9) 6_456
In0C S00V 2.505(9) .
In0D S015 2.410(10) .
In0D S013 2.420(10) 6_456
In0D S00K 2.509(10) .
In0D S00V 2.515(10) .
In0E S00W 2.379(10) .
In0E S00W 2.379(10) 4
In0E S00Q 2.505(9) 3_564
In0E S00Q 2.505(9) 6_456
In0F S010 2.406(10) 5_656
In0F S010 2.406(10) .
In0F S00L 2.505(10) .
In0F S00L 2.505(10) 5_656
In0G S012 2.399(10) .
In0G S017 2.413(11) .
In0G S00T 2.507(10) 5_656
In0G S00U 2.507(10) .
In0H S00Y 2.386(10) .
In0H S013 2.399(10) .
In0H S00S 2.487(9) .
In0H S00N 2.503(10) .
In0I N01D 2.16(3) .
In0I S014 2.377(11) .
In0I S015 2.436(10) .
In0I S00Z 2.441(11) .
In0J N01C 2.19(3) .
In0J S016 2.403(11) .
In0J S011 2.397(11) .
In0J S017 2.432(12) .
S00K In03 2.539(9) 6_456
S00O In04 2.521(9) 5_656
S00P In03 2.493(9) 5_656
S00P In02 2.490(10) 5_656
S00Q In0E 2.505(9) 2_665
S00Q In01 2.513(10) 5_656
S00R In0C 2.500(9) 6_666
S00R In0B 2.509(10) 6_666
S00T In08 2.495(10) 5_656
S00T In0G 2.507(10) 5_656
S00V In01 2.524(9) 6_456
S00X In0B 2.423(9) 2_665
S013 In0D 2.420(10) 6_666
O01B In02 2.10(2) 5_656
N01C C01E 1.32(4) .
N01C C01H 1.41(4) .
N01D C01H 1.33(4) .
N01D C01F 1.39(4) .
C01E C01F 1.35(4) .
